data_4506470
loop_
_publ_author_name
'Zhu, Xia'
'Sun, Peng-Peng'
'Ding, Jian-Gang'
'Li, Bao-Long'
'Li, Hai-Yan'

_publ_section_title
;
 Tuning Cobalt Coordination Architectures by
 Bis(1,2,4-triazol-1-ylmethyl)benzene Position Isomers and
 5-Nitroisophthalate
;
_journal_issue 8
_journal_name_full 'Crystal Growth &amp; Design'
_journal_page_first 3992
_journal_paper_doi 10.1021/cg300465r
_journal_volume 12
_journal_year 2012
_chemical_formula_moiety 'C21 H19 Co N7 O7'
_chemical_formula_sum 'C21 H19 Co N7 O7'
_chemical_formula_weight 540.36
_chemical_name_systematic
; 
 ? 
;
_space_group_IT_number 14
_symmetry_cell_setting monoclinic
_symmetry_space_group_name_Hall '-P 2ybc'
_symmetry_space_group_name_H-M 'P 1 21/c 1'
_atom_sites_solution_hydrogens geom
_atom_sites_solution_primary direct
_atom_sites_solution_secondary difmap
_audit_creation_method SHELXL-97
_cell_angle_alpha 90.00
_cell_angle_beta 102.751(3)
_cell_angle_gamma 90.00
_cell_formula_units_Z 4
_cell_length_a 10.1925(13)
_cell_length_b 28.769(4)
_cell_length_c 7.7372(10)
_cell_measurement_reflns_used 7238
_cell_measurement_temperature 293(2)
_cell_measurement_theta_max 25.3491
_cell_measurement_theta_min 3.0088
_cell_volume 2212.8(5)
_computing_cell_refinement 'CrystalClear (Rigaku Corp., 2000)'
_computing_data_collection 'CrystalClear (Rigaku Corp., 2000)'
_computing_data_reduction 'CrystalClear (Rigaku Corp., 2000)'
_computing_molecular_graphics 'Bruker SHELXTL'
_computing_publication_material 'Bruker SHELXTL'
_computing_structure_refinement 'SHELXL-97 (Sheldrick, 1997)'
_computing_structure_solution 'SHELXS-97 (Sheldrick, 1990)'
_diffrn_ambient_temperature 293(2)
_diffrn_measured_fraction_theta_full 0.995
_diffrn_measured_fraction_theta_max 0.995
_diffrn_measurement_device_type 'Rigaku Mercury CCD'
_diffrn_measurement_method \w
_diffrn_radiation_monochromator graphite
_diffrn_radiation_source 'fine-focus sealed tube'
_diffrn_radiation_type MoK\a
_diffrn_radiation_wavelength 0.71070
_diffrn_reflns_av_R_equivalents 0.0264
_diffrn_reflns_av_sigmaI/netI 0.0227
_diffrn_reflns_limit_h_max 12
_diffrn_reflns_limit_h_min -12
_diffrn_reflns_limit_k_max 30
_diffrn_reflns_limit_k_min -34
_diffrn_reflns_limit_l_max 8
_diffrn_reflns_limit_l_min -9
_diffrn_reflns_number 18413
_diffrn_reflns_theta_full 25.35
_diffrn_reflns_theta_max 25.35
_diffrn_reflns_theta_min 3.05
_diffrn_standards_decay_% 0
_diffrn_standards_interval_count 0
_diffrn_standards_interval_time 0
_diffrn_standards_number 0
_exptl_absorpt_coefficient_mu 0.837
_exptl_absorpt_correction_T_max 0.7583
_exptl_absorpt_correction_T_min 0.6208
_exptl_absorpt_correction_type multi-scan
_exptl_absorpt_process_details 'Jacobson, R. (1998) Private communication'
_exptl_crystal_colour red
_exptl_crystal_density_diffrn 1.622
_exptl_crystal_density_method 'not measured'
_exptl_crystal_description Block
_exptl_crystal_F_000 1108
_exptl_crystal_size_max 0.63
_exptl_crystal_size_mid 0.60
_exptl_crystal_size_min 0.35
_refine_diff_density_max 0.342
_refine_diff_density_min -0.396
_refine_diff_density_rms 0.055
_refine_ls_extinction_method none
_refine_ls_goodness_of_fit_ref 1.075
_refine_ls_hydrogen_treatment mixed
_refine_ls_matrix_type full
_refine_ls_number_parameters 329
_refine_ls_number_reflns 4034
_refine_ls_number_restraints 0
_refine_ls_restrained_S_all 1.075
_refine_ls_R_factor_all 0.0459
_refine_ls_R_factor_gt 0.0429
_refine_ls_shift/su_max 0.000
_refine_ls_shift/su_mean 0.000
_refine_ls_structure_factor_coef Fsqd
_refine_ls_weighting_details 'calc w=1/[\s^2^(Fo^2^)+(0.0466P)^2^+2.6312P] where P=(Fo^2^+2Fc^2^)/3'
_refine_ls_weighting_scheme calc
_refine_ls_wR_factor_gt 0.1045
_refine_ls_wR_factor_ref 0.1063
_reflns_number_gt 3842
_reflns_number_total 4034
_reflns_threshold_expression >2sigma(I)
_cod_data_source_file cg300465r_si_001.cif
_cod_data_source_block Co-mbtz-NO2-1,3-bdc
_cod_depositor_comments
;
The following automatic conversions were performed:

'_symmetry_cell_setting' value 'Monoclinic' changed to 'monoclinic'
according to /home/saulius/struct/CIF-dictionaries/cif_core.dic
dictionary named 'cif_core.dic' version 2.4.2 from
2011-04-26.

'_exptl_absorpt_correction_type' value 'Multi-scan'
changed to 'multi-scan' according to
/home/saulius/struct/CIF-dictionaries/cif_core.dic dictionary named
'cif_core.dic' version 2.4.2 from 2011-04-26.

Automatic conversion script
Id: cif_fix_values 1891 2012-01-12 08:04:46Z andrius 
;
_cod_original_sg_symbol_Hall '-P 2ybc '
_cod_original_sg_symbol_H-M P21/c
_cod_database_code 4506470

loop_
_symmetry_equiv_pos_as_xyz
'x, y, z'
'-x, y+1/2, -z+1/2'
'-x, -y, -z'
'x, -y-1/2, z-1/2'

loop_
_atom_site_label
_atom_site_type_symbol
_atom_site_fract_x
_atom_site_fract_y
_atom_site_fract_z
_atom_site_U_iso_or_equiv
_atom_site_adp_type
_atom_site_occupancy
_atom_site_symmetry_multiplicity
_atom_site_calc_flag
_atom_site_refinement_flags
Co1 Co 0.03401(3) 0.096226(12) 0.45852(5) 0.02670(13) Uani 1 1 d .
O1 O 0.19787(18) 0.06616(7) 0.4027(3) 0.0382(5) Uani 1 1 d .
O2 O 0.3315(2) 0.12829(9) 0.4393(5) 0.0740(9) Uani 1 1 d .
O3 O 0.81939(18) 0.10331(7) 0.4706(3) 0.0365(5) Uani 1 1 d .
O4 O 0.88535(17) 0.04261(7) 0.3421(3) 0.0351(5) Uani 1 1 d .
O5 O 0.5464(2) -0.07608(8) 0.0862(3) 0.0519(6) Uani 1 1 d .
O6 O 0.3441(2) -0.06976(9) 0.1207(4) 0.0643(8) Uani 1 1 d .
O7 O 0.0738(2) 0.05072(8) 0.6922(3) 0.0374(5) Uani 1 1 d .
N1 N 0.2522(2) 0.18867(8) 0.8270(3) 0.0314(5) Uani 1 1 d .
N2 N 0.1830(2) 0.22209(9) 0.7200(3) 0.0387(6) Uani 1 1 d .
N3 N 0.1067(2) 0.15099(8) 0.6299(3) 0.0316(5) Uani 1 1 d .
N4 N 0.8939(2) 0.16711(8) 0.9726(3) 0.0324(5) Uani 1 1 d .
N5 N 1.0104(3) 0.19114(11) 1.0227(4) 0.0485(7) Uani 1 1 d .
N6 N 0.9907(2) 0.13789(8) 1.2277(3) 0.0317(5) Uani 1 1 d .
N7 N 0.4585(2) -0.05526(8) 0.1394(3) 0.0376(6) Uani 1 1 d .
C1 C 0.4782(3) 0.22273(10) 0.9303(4) 0.0331(6) Uani 1 1 d .
C2 C 0.5766(3) 0.19373(10) 0.8893(4) 0.0333(6) Uani 1 1 d .
H2A H 0.5653 0.1617 0.8917 0.040 Uiso 1 1 calc R
C3 C 0.6905(3) 0.21167(10) 0.8453(4) 0.0333(6) Uani 1 1 d .
C4 C 0.7068(3) 0.25949(11) 0.8415(4) 0.0416(7) Uani 1 1 d .
H4A H 0.7831 0.2720 0.8120 0.050 Uiso 1 1 calc R
C5 C 0.6096(3) 0.28873(11) 0.8814(4) 0.0451(8) Uani 1 1 d .
H5A H 0.6210 0.3208 0.8787 0.054 Uiso 1 1 calc R
C6 C 0.4952(3) 0.27045(11) 0.9253(4) 0.0420(7) Uani 1 1 d .
H6A H 0.4301 0.2902 0.9514 0.050 Uiso 1 1 calc R
C7 C 0.3573(3) 0.20159(11) 0.9822(4) 0.0385(7) Uani 1 1 d .
H7A H 0.3850 0.1742 1.0539 0.046 Uiso 1 1 calc R
H7B H 0.3206 0.2237 1.0537 0.046 Uiso 1 1 calc R
C8 C 0.7970(3) 0.17932(12) 0.8083(4) 0.0407(7) Uani 1 1 d .
H8A H 0.7549 0.1512 0.7525 0.049 Uiso 1 1 calc R
H8B H 0.8440 0.1941 0.7269 0.049 Uiso 1 1 calc R
C9 C 0.0964(3) 0.19761(10) 0.6044(4) 0.0351(6) Uani 1 1 d .
H9A H 0.0334 0.2111 0.5128 0.042 Uiso 1 1 calc R
C10 C 0.2060(3) 0.14717(10) 0.7720(4) 0.0332(6) Uani 1 1 d .
H10A H 0.2385 0.1192 0.8253 0.040 Uiso 1 1 calc R
C11 C 1.0647(3) 0.17173(12) 1.1756(4) 0.0433(8) Uani 1 1 d .
H11A H 1.1482 0.1807 1.2428 0.052 Uiso 1 1 calc R
C12 C 0.8837(3) 0.13637(10) 1.0945(4) 0.0370(7) Uani 1 1 d .
H12A H 0.8113 0.1163 1.0882 0.044 Uiso 1 1 calc R
C13 C 0.4171(2) 0.05779(10) 0.3549(4) 0.0295(6) Uani 1 1 d .
C14 C 0.5493(3) 0.07367(9) 0.3917(4) 0.0289(6) Uani 1 1 d .
H14A H 0.5694 0.1022 0.4475 0.035 Uiso 1 1 calc R
C15 C 0.6521(2) 0.04770(9) 0.3466(3) 0.0266(6) Uani 1 1 d .
C16 C 0.6220(2) 0.00531(9) 0.2602(4) 0.0290(6) Uani 1 1 d .
H16A H 0.6886 -0.0122 0.2260 0.035 Uiso 1 1 calc R
C17 C 0.4906(3) -0.00992(9) 0.2269(4) 0.0287(6) Uani 1 1 d .
C18 C 0.3874(3) 0.01511(10) 0.2726(4) 0.0309(6) Uani 1 1 d .
H18A H 0.3001 0.0036 0.2486 0.037 Uiso 1 1 calc R
C19 C 0.3074(3) 0.08728(11) 0.4044(4) 0.0374(7) Uani 1 1 d .
C20 C 0.7938(2) 0.06561(9) 0.3900(4) 0.0290(6) Uani 1 1 d .
C21 C -0.0008(5) 0.05006(16) 0.8266(6) 0.0763(13) Uani 1 1 d .
H21A H 0.0361 0.0270 0.9137 0.115 Uiso 1 1 calc R
H21B H -0.0930 0.0426 0.7752 0.115 Uiso 1 1 calc R
H21C H 0.0039 0.0801 0.8820 0.115 Uiso 1 1 calc R
H22 H 0.084(4) 0.0256(14) 0.664(5) 0.049(11) Uiso 1 1 d .

loop_
_atom_site_aniso_label
_atom_site_aniso_U_11
_atom_site_aniso_U_22
_atom_site_aniso_U_33
_atom_site_aniso_U_23
_atom_site_aniso_U_13
_atom_site_aniso_U_12
Co1 0.01680(19) 0.0242(2) 0.0388(2) -0.00243(15) 0.00556(14) -0.00157(13)
O1 0.0195(9) 0.0404(12) 0.0575(13) 0.0010(10) 0.0144(9) 0.0011(8)
O2 0.0405(14) 0.0416(15) 0.150(3) -0.0275(16) 0.0436(16) -0.0066(11)
O3 0.0214(9) 0.0340(11) 0.0544(12) -0.0098(9) 0.0087(9) -0.0055(8)
O4 0.0173(9) 0.0303(10) 0.0594(13) -0.0027(9) 0.0120(9) -0.0005(7)
O5 0.0421(13) 0.0366(13) 0.0754(16) -0.0148(12) 0.0093(12) 0.0032(10)
O6 0.0358(13) 0.0530(15) 0.104(2) -0.0287(15) 0.0147(13) -0.0215(11)
O7 0.0383(12) 0.0269(11) 0.0495(12) 0.0022(10) 0.0153(9) 0.0037(9)
N1 0.0231(11) 0.0345(13) 0.0350(12) -0.0051(10) 0.0032(10) 0.0013(9)
N2 0.0369(14) 0.0328(13) 0.0421(14) -0.0015(11) -0.0004(11) 0.0001(11)
N3 0.0244(11) 0.0286(12) 0.0400(13) -0.0035(10) 0.0033(10) 0.0003(9)
N4 0.0244(11) 0.0364(13) 0.0358(12) -0.0006(10) 0.0054(10) -0.0003(10)
N5 0.0384(14) 0.0589(18) 0.0451(15) 0.0108(13) 0.0021(12) -0.0165(13)
N6 0.0246(11) 0.0309(12) 0.0379(13) 0.0002(10) 0.0034(10) -0.0048(9)
N7 0.0304(13) 0.0302(13) 0.0498(15) -0.0025(11) 0.0035(11) -0.0037(10)
C1 0.0274(14) 0.0360(16) 0.0306(14) -0.0053(12) -0.0050(11) 0.0002(12)
C2 0.0334(15) 0.0286(14) 0.0348(15) -0.0019(11) 0.0008(12) 0.0011(11)
C3 0.0293(14) 0.0394(16) 0.0279(13) 0.0000(12) -0.0008(11) 0.0012(12)
C4 0.0371(16) 0.0436(18) 0.0384(16) 0.0052(13) -0.0036(13) -0.0106(14)
C5 0.053(2) 0.0288(16) 0.0462(18) 0.0008(13) -0.0050(15) -0.0041(14)
C6 0.0410(17) 0.0366(17) 0.0406(16) -0.0070(13) -0.0073(13) 0.0083(14)
C7 0.0300(15) 0.0492(18) 0.0336(15) -0.0089(13) 0.0015(12) 0.0008(13)
C8 0.0363(16) 0.055(2) 0.0298(15) 0.0017(13) 0.0046(12) 0.0044(14)
C9 0.0315(15) 0.0325(15) 0.0388(15) 0.0006(12) 0.0021(12) 0.0019(12)
C10 0.0273(14) 0.0299(15) 0.0411(15) -0.0017(12) 0.0049(12) 0.0038(11)
C11 0.0288(15) 0.055(2) 0.0425(17) 0.0058(15) -0.0001(13) -0.0141(14)
C12 0.0275(14) 0.0378(16) 0.0428(16) 0.0026(13) 0.0015(12) -0.0080(12)
C13 0.0188(12) 0.0318(15) 0.0391(15) 0.0043(12) 0.0087(11) 0.0012(11)
C14 0.0216(13) 0.0281(14) 0.0377(14) -0.0013(11) 0.0079(11) -0.0024(10)
C15 0.0169(12) 0.0276(14) 0.0355(14) 0.0033(11) 0.0061(10) -0.0021(10)
C16 0.0195(12) 0.0294(14) 0.0386(14) 0.0021(11) 0.0076(11) 0.0010(10)
C17 0.0227(13) 0.0260(14) 0.0360(14) -0.0002(11) 0.0034(11) -0.0045(10)
C18 0.0169(12) 0.0331(15) 0.0424(15) 0.0039(12) 0.0061(11) -0.0053(10)
C19 0.0210(14) 0.0395(17) 0.0534(18) 0.0006(14) 0.0122(13) 0.0016(12)
C20 0.0197(13) 0.0296(14) 0.0378(14) 0.0065(12) 0.0066(11) -0.0007(10)
C21 0.095(3) 0.068(3) 0.082(3) 0.020(2) 0.053(3) 0.018(2)

loop_
_atom_type_symbol
_atom_type_description
_atom_type_scat_dispersion_real
_atom_type_scat_dispersion_imag
_atom_type_scat_source
C C 0.0033 0.0016 'International Tables Vol C Tables 4.2.6.8 and 6.1.1.4'
H H 0.0000 0.0000 'International Tables Vol C Tables 4.2.6.8 and 6.1.1.4'
Co Co 0.3494 0.9721 'International Tables Vol C Tables 4.2.6.8 and 6.1.1.4'
N N 0.0061 0.0033 'International Tables Vol C Tables 4.2.6.8 and 6.1.1.4'
O O 0.0106 0.0060 'International Tables Vol C Tables 4.2.6.8 and 6.1.1.4'

loop_
_geom_angle_atom_site_label_1
_geom_angle_atom_site_label_2
_geom_angle_atom_site_label_3
_geom_angle
_geom_angle_site_symmetry_1
_geom_angle_site_symmetry_3
O1 Co1 N3 105.43(9) . .
O1 Co1 N6 95.22(9) . 1_454
N3 Co1 N6 95.02(9) . 1_454
O1 Co1 O7 84.77(8) . .
N3 Co1 O7 87.23(9) . .
N6 Co1 O7 177.66(9) 1_454 .
O1 Co1 O4 98.02(8) . 1_455
N3 Co1 O4 154.31(8) . 1_455
N6 Co1 O4 93.13(8) 1_454 1_455
O7 Co1 O4 84.55(8) . 1_455
O1 Co1 O3 157.18(8) . 1_455
N3 Co1 O3 96.83(8) . 1_455
N6 Co1 O3 87.67(8) 1_454 1_455
O7 Co1 O3 91.43(8) . 1_455
O4 Co1 O3 59.19(7) 1_455 1_455
C19 O1 Co1 124.23(19) . .
C20 O3 Co1 89.90(15) . 1_655
C20 O4 Co1 89.95(16) . 1_655
C21 O7 Co1 125.5(2) . .
C21 O7 H22 109(3) . .
Co1 O7 H22 110(3) . .
C10 N1 N2 110.1(2) . .
C10 N1 C7 129.5(3) . .
N2 N1 C7 120.3(2) . .
C9 N2 N1 102.4(2) . .
C10 N3 C9 102.9(2) . .
C10 N3 Co1 124.32(19) . .
C9 N3 Co1 130.45(19) . .
C12 N4 N5 109.9(2) . .
C12 N4 C8 129.6(2) . .
N5 N4 C8 120.3(2) . .
C11 N5 N4 102.1(2) . .
C12 N6 C11 102.1(2) . .
C12 N6 Co1 128.35(19) . 1_656
C11 N6 Co1 129.49(19) . 1_656
O6 N7 O5 123.1(3) . .
O6 N7 C17 117.9(2) . .
O5 N7 C17 118.9(2) . .
C6 C1 C2 119.1(3) . .
C6 C1 C7 121.5(3) . .
C2 C1 C7 119.4(3) . .
C3 C2 C1 121.3(3) . .
C3 C2 H2A 119.4 . .
C1 C2 H2A 119.4 . .
C2 C3 C4 119.2(3) . .
C2 C3 C8 119.8(3) . .
C4 C3 C8 121.0(3) . .
C5 C4 C3 120.2(3) . .
C5 C4 H4A 119.9 . .
C3 C4 H4A 119.9 . .
C4 C5 C6 120.3(3) . .
C4 C5 H5A 119.8 . .
C6 C5 H5A 119.8 . .
C1 C6 C5 120.0(3) . .
C1 C6 H6A 120.0 . .
C5 C6 H6A 120.0 . .
N1 C7 C1 112.0(2) . .
N1 C7 H7A 109.2 . .
C1 C7 H7A 109.2 . .
N1 C7 H7B 109.2 . .
C1 C7 H7B 109.2 . .
H7A C7 H7B 107.9 . .
N4 C8 C3 111.0(2) . .
N4 C8 H8A 109.4 . .
C3 C8 H8A 109.4 . .
N4 C8 H8B 109.4 . .
C3 C8 H8B 109.4 . .
H8A C8 H8B 108.0 . .
N2 C9 N3 114.3(3) . .
N2 C9 H9A 122.8 . .
N3 C9 H9A 122.8 . .
N1 C10 N3 110.2(2) . .
N1 C10 H10A 124.9 . .
N3 C10 H10A 124.9 . .
N5 C11 N6 115.1(3) . .
N5 C11 H11A 122.5 . .
N6 C11 H11A 122.5 . .
N4 C12 N6 110.8(2) . .
N4 C12 H12A 124.6 . .
N6 C12 H12A 124.6 . .
C18 C13 C14 119.2(2) . .
C18 C13 C19 120.8(2) . .
C14 C13 C19 119.9(3) . .
C13 C14 C15 121.4(3) . .
C13 C14 H14A 119.3 . .
C15 C14 H14A 119.3 . .
C16 C15 C14 119.4(2) . .
C16 C15 C20 120.5(2) . .
C14 C15 C20 120.0(2) . .
C17 C16 C15 118.1(2) . .
C17 C16 H16A 121.0 . .
C15 C16 H16A 121.0 . .
C16 C17 C18 123.3(3) . .
C16 C17 N7 118.4(2) . .
C18 C17 N7 118.3(2) . .
C17 C18 C13 118.5(2) . .
C17 C18 H18A 120.7 . .
C13 C18 H18A 120.7 . .
O2 C19 O1 126.7(3) . .
O2 C19 C13 118.1(2) . .
O1 C19 C13 115.2(3) . .
O3 C20 O4 121.0(2) . .
O3 C20 C15 119.6(2) . .
O4 C20 C15 119.4(2) . .
O7 C21 H21A 109.5 . .
O7 C21 H21B 109.5 . .
H21A C21 H21B 109.5 . .
O7 C21 H21C 109.5 . .
H21A C21 H21C 109.5 . .
H21B C21 H21C 109.5 . .

loop_
_geom_bond_atom_site_label_1
_geom_bond_atom_site_label_2
_geom_bond_distance
_geom_bond_site_symmetry_2
Co1 O1 2.0106(19) .
Co1 N3 2.087(2) .
Co1 N6 2.115(2) 1_454
Co1 O7 2.196(2) .
Co1 O4 2.2099(19) 1_455
Co1 O3 2.2193(19) 1_455
O1 C19 1.268(3) .
O2 C19 1.223(4) .
O3 C20 1.250(3) .
O3 Co1 2.2193(19) 1_655
O4 C20 1.264(3) .
O4 Co1 2.2099(19) 1_655
O5 N7 1.223(3) .
O6 N7 1.216(3) .
O7 C21 1.418(4) .
O7 H22 0.77(4) .
N1 C10 1.319(4) .
N1 N2 1.360(3) .
N1 C7 1.470(4) .
N2 C9 1.314(4) .
N3 C10 1.324(4) .
N3 C9 1.356(4) .
N4 C12 1.314(4) .
N4 N5 1.355(3) .
N4 C8 1.469(4) .
N5 C11 1.315(4) .
N6 C12 1.325(4) .
N6 C11 1.347(4) .
N6 Co1 2.115(2) 1_656
N7 C17 1.473(3) .
C1 C6 1.386(4) .
C1 C2 1.394(4) .
C1 C7 1.506(4) .
C2 C3 1.380(4) .
C2 H2A 0.9300 .
C3 C4 1.387(4) .
C3 C8 1.505(4) .
C4 C5 1.386(5) .
C4 H4A 0.9300 .
C5 C6 1.387(5) .
C5 H5A 0.9300 .
C6 H6A 0.9300 .
C7 H7A 0.9700 .
C7 H7B 0.9700 .
C8 H8A 0.9700 .
C8 H8B 0.9700 .
C9 H9A 0.9300 .
C10 H10A 0.9300 .
C11 H11A 0.9300 .
C12 H12A 0.9300 .
C13 C18 1.385(4) .
C13 C14 1.391(4) .
C13 C19 1.519(4) .
C14 C15 1.393(4) .
C14 H14A 0.9300 .
C15 C16 1.392(4) .
C15 C20 1.500(3) .
C16 C17 1.378(4) .
C16 H16A 0.9300 .
C17 C18 1.383(4) .
C18 H18A 0.9300 .
C21 H21A 0.9600 .
C21 H21B 0.9600 .
C21 H21C 0.9600 .

loop_
_geom_hbond_atom_site_label_D
_geom_hbond_atom_site_label_H
_geom_hbond_atom_site_label_A
_geom_hbond_distance_DH
_geom_hbond_distance_HA
_geom_hbond_distance_DA
_geom_hbond_angle_DHA
_geom_hbond_site_symmetry_A
O7 H22 O4 0.77(4) 1.99(4) 2.739(3) 165(4) 3_656

loop_
_geom_torsion_atom_site_label_1
_geom_torsion_atom_site_label_2
_geom_torsion_atom_site_label_3
_geom_torsion_atom_site_label_4
_geom_torsion
_geom_torsion_site_symmetry_1
N3 Co1 O1 C19 -27.7(3) .
N6 Co1 O1 C19 69.0(2) 1_454
O7 Co1 O1 C19 -113.3(2) .
O4 Co1 O1 C19 162.9(2) 1_455
O3 Co1 O1 C19 165.4(2) 1_455
O1 Co1 O7 C21 177.5(3) .
N3 Co1 O7 C21 71.7(3) .
O4 Co1 O7 C21 -83.9(3) 1_455
O3 Co1 O7 C21 -25.1(3) 1_455
C10 N1 N2 C9 0.3(3) .
C7 N1 N2 C9 -177.2(2) .
O1 Co1 N3 C10 -48.6(2) .
N6 Co1 N3 C10 -145.4(2) 1_454
O7 Co1 N3 C10 35.2(2) .
O4 Co1 N3 C10 106.6(3) 1_455
O3 Co1 N3 C10 126.3(2) 1_455
O1 Co1 N3 C9 111.0(2) .
N6 Co1 N3 C9 14.2(3) 1_454
O7 Co1 N3 C9 -165.2(2) .
O4 Co1 N3 C9 -93.9(3) 1_455
O3 Co1 N3 C9 -74.1(2) 1_455
C12 N4 N5 C11 1.1(4) .
C8 N4 N5 C11 177.2(3) .
C6 C1 C2 C3 0.4(4) .
C7 C1 C2 C3 -178.4(2) .
C1 C2 C3 C4 -0.2(4) .
C1 C2 C3 C8 177.8(2) .
C2 C3 C4 C5 0.0(4) .
C8 C3 C4 C5 -178.0(3) .
C3 C4 C5 C6 -0.1(5) .
C2 C1 C6 C5 -0.5(4) .
C7 C1 C6 C5 178.3(3) .
C4 C5 C6 C1 0.3(5) .
C10 N1 C7 C1 114.4(3) .
N2 N1 C7 C1 -68.6(3) .
C6 C1 C7 N1 97.6(3) .
C2 C1 C7 N1 -83.6(3) .
C12 N4 C8 C3 80.1(4) .
N5 N4 C8 C3 -95.2(3) .
C2 C3 C8 N4 -87.2(3) .
C4 C3 C8 N4 90.7(3) .
N1 N2 C9 N3 -0.5(3) .
C10 N3 C9 N2 0.5(3) .
Co1 N3 C9 N2 -162.3(2) .
N2 N1 C10 N3 0.0(3) .
C7 N1 C10 N3 177.2(3) .
C9 N3 C10 N1 -0.3(3) .
Co1 N3 C10 N1 163.92(18) .
N4 N5 C11 N6 -1.1(4) .
C12 N6 C11 N5 0.8(4) .
Co1 N6 C11 N5 179.3(2) 1_656
N5 N4 C12 N6 -0.7(4) .
C8 N4 C12 N6 -176.4(3) .
C11 N6 C12 N4 0.0(3) .
Co1 N6 C12 N4 -178.63(19) 1_656
C18 C13 C14 C15 0.3(4) .
C19 C13 C14 C15 -179.4(3) .
C13 C14 C15 C16 1.1(4) .
C13 C14 C15 C20 -179.3(2) .
C14 C15 C16 C17 -1.7(4) .
C20 C15 C16 C17 178.7(2) .
C15 C16 C17 C18 1.0(4) .
C15 C16 C17 N7 -178.6(2) .
O6 N7 C17 C16 175.4(3) .
O5 N7 C17 C16 -6.0(4) .
O6 N7 C17 C18 -4.1(4) .
O5 N7 C17 C18 174.5(3) .
C16 C17 C18 C13 0.5(4) .
N7 C17 C18 C13 180.0(2) .
C14 C13 C18 C17 -1.1(4) .
C19 C13 C18 C17 178.6(3) .
Co1 O1 C19 O2 0.1(5) .
Co1 O1 C19 C13 -179.04(18) .
C18 C13 C19 O2 -163.9(3) .
C14 C13 C19 O2 15.8(5) .
C18 C13 C19 O1 15.3(4) .
C14 C13 C19 O1 -165.0(3) .
Co1 O3 C20 O4 -0.1(3) 1_655
Co1 O3 C20 C15 -179.1(2) 1_655
Co1 O4 C20 O3 0.1(3) 1_655
Co1 O4 C20 C15 179.1(2) 1_655
C16 C15 C20 O3 -178.6(2) .
C14 C15 C20 O3 1.8(4) .
C16 C15 C20 O4 2.4(4) .
C14 C15 C20 O4 -177.2(2) .
